data_2022880
loop_
_publ_author_name
'Poreba, Tomasz'
'Garbarino, Gaston'
'Comboni, Davide'
'Mezouar, Mohamed'

_publ_section_title
;
 Deformation of polyiodides in Cs2I8 crystals at high pressure
;
_journal_issue 6
_journal_name_full 'Acta Crystallographica Section B Structural Science, Crystal Engineering and Materials'
_journal_page_first 934
_journal_page_last 939
_journal_paper_doi 10.1107/S2052520621010192
_journal_volume 77
_journal_year 2021
_chemical_formula_moiety 'Cs I4'
_chemical_formula_sum 'Cs I4'
_chemical_formula_weight 640.51
_chemical_name_common 'Cesium Tetraiodide'
_chemical_name_systematic 'dicesium octaiodide'
_space_group_crystal_system monoclinic
_space_group_IT_number 14
_space_group_name_Hall '-P 2ybc'
_space_group_name_H-M_alt 'P 1 21/c 1'
_audit_creation_date 2021-07-19
_audit_creation_method
;
Olex2 1.2
(compiled 2018.05.29 svn.r3508 for OlexSys, GUI svn.r5506)
;
_audit_update_record
;
2021-07-20 deposited with the CCDC. 2021-07-23 downloaded from the CCDC.
;
_cell_angle_alpha 90
_cell_angle_beta 115.709(9)
_cell_angle_gamma 90
_cell_formula_units_Z 4
_cell_length_a 9.7195(12)
_cell_length_b 8.6486(2)
_cell_length_c 10.5900(4)
_cell_measurement_pressure 2320000
_cell_measurement_reflns_used 1368
_cell_measurement_temperature 296(2)
_cell_measurement_theta_max 21.3460
_cell_measurement_theta_min 2.2350
_cell_volume 802.07(12)
_computing_cell_refinement 'CrysAlisPro 1.171.41.93a (Rigaku OD, 2020)'
_computing_data_collection 'CrysAlisPro 1.171.41.93a (Rigaku OD, 2020)'
_computing_data_reduction 'CrysAlisPro 1.171.41.93a (Rigaku OD, 2020)'
_computing_molecular_graphics 'Olex2 1.3 (Dolomanov et al., 2009)'
_computing_publication_material 'Olex2 1.3 (Dolomanov et al., 2009)'
_computing_structure_refinement 'SHELXL 2018/3 (Sheldrick, 2015)'
_computing_structure_solution 'SHELXT 2014/5 (Sheldrick, 2014)'
_diffrn_ambient_environment Helium
_diffrn_ambient_pressure 2320000
_diffrn_ambient_temperature 296(2)
_diffrn_detector 'Hybrid Pixel Array Detector'
_diffrn_detector_area_resol_mean 13.3333
_diffrn_detector_type 'Eiger 9M CdTe'
_diffrn_measured_fraction_theta_full 0.374
_diffrn_measured_fraction_theta_max 0.219
_diffrn_measurement_details
;
List of Runs (angles in degrees, time in seconds):

  # Type    Start    End  Width  t~exp~   \w     \q     \k     \f   Frames
#--------------------------------------------------------------------------
  1  \w    -32.00  32.00   0.50    0.20    --    0.00   0.00   0.00  128
;
_diffrn_measurement_device '1-circle goniometer'
_diffrn_measurement_device_type 'esperanto-CrysAlisPro-abstract goniometer imported esperanto images'
_diffrn_measurement_method 'phi scan'
_diffrn_measurement_specimen_support 'diamond anvil cell'
_diffrn_orient_matrix_type 'CrysAlisPro convention (1999,Acta A55,543-557)'
_diffrn_orient_matrix_UB_11 0.0440870000
_diffrn_orient_matrix_UB_12 -0.0119568000
_diffrn_orient_matrix_UB_13 0.0087109000
_diffrn_orient_matrix_UB_21 -0.0128494000
_diffrn_orient_matrix_UB_22 -0.0077814000
_diffrn_orient_matrix_UB_23 -0.0418868000
_diffrn_orient_matrix_UB_31 0.0094410000
_diffrn_orient_matrix_UB_32 0.0453186000
_diffrn_orient_matrix_UB_33 -0.0048917000
_diffrn_radiation_collimation '0.02 mm  double pinhole'
_diffrn_radiation_monochromator synchrotron
_diffrn_radiation_probe x-ray
_diffrn_radiation_type synchrotron
_diffrn_radiation_wavelength 0.41077
_diffrn_reflns_av_R_equivalents 0.0135
_diffrn_reflns_av_unetI/netI 0.0168
_diffrn_reflns_Laue_measured_fraction_full 0.374
_diffrn_reflns_Laue_measured_fraction_max 0.219
_diffrn_reflns_limit_h_max 7
_diffrn_reflns_limit_h_min -6
_diffrn_reflns_limit_k_max 11
_diffrn_reflns_limit_k_min -12
_diffrn_reflns_limit_l_max 15
_diffrn_reflns_limit_l_min -16
_diffrn_reflns_number 1880
_diffrn_reflns_point_group_measured_fraction_full 0.374
_diffrn_reflns_point_group_measured_fraction_max 0.219
_diffrn_reflns_theta_full 14.268
_diffrn_reflns_theta_max 21.344
_diffrn_reflns_theta_min 2.240
_diffrn_source 'undulator, ID15B, ESRF'
_exptl_absorpt_coefficient_mu 4.539
_exptl_absorpt_correction_T_max 1.00000
_exptl_absorpt_correction_T_min 0.89538
_exptl_absorpt_correction_type multi-scan
_exptl_absorpt_process_details
;
CrysAlisPro 1.171.41.93a (Rigaku Oxford Diffraction, 2020)
Empirical absorption correction using spherical harmonics,
implemented in SCALE3 ABSPACK scaling algorithm.
;
_exptl_crystal_colour 'dark red'
_exptl_crystal_colour_modifier dark
_exptl_crystal_colour_primary red
_exptl_crystal_density_diffrn 5.304
_exptl_crystal_description plate
_exptl_crystal_F_000 1068
_exptl_crystal_size_max 0.035
_exptl_crystal_size_mid 0.015
_exptl_crystal_size_min 0.01
_refine_diff_density_max 0.681
_refine_diff_density_min -0.801
_refine_diff_density_rms 0.241
_refine_ls_extinction_method none
_refine_ls_goodness_of_fit_ref 1.127
_refine_ls_hydrogen_treatment undef
_refine_ls_matrix_type full
_refine_ls_number_parameters 46
_refine_ls_number_reflns 1023
_refine_ls_number_restraints 0
_refine_ls_restrained_S_all 1.127
_refine_ls_R_factor_all 0.0207
_refine_ls_R_factor_gt 0.0194
_refine_ls_shift/su_max 0.001
_refine_ls_shift/su_mean 0.000
_refine_ls_structure_factor_coef Fsqd
_refine_ls_weighting_details 'w=1/[\s^2^(Fo^2^)+(0.0357P)^2^] where P=(Fo^2^+2Fc^2^)/3'
_refine_ls_weighting_scheme calc
_refine_ls_wR_factor_gt 0.0585
_refine_ls_wR_factor_ref 0.0594
_reflns_Friedel_coverage 0.000
_reflns_number_gt 950
_reflns_number_total 1023
_reflns_threshold_expression 'I > 2\s(I)'
_cod_data_source_file bm5146sup1.cif
_cod_data_source_block CsI4_2p32GPa
_cod_depositor_comments
;
The following automatic conversions were performed:

data name '_diffrn_measurement_specimen_suport' was replaced with
'_diffrn_measurement_specimen_support' as specified in the
replacement file 'data/replacement-values/replacement_tags.lst'.

Automatic conversion script
Id: cif_correct_tags 9268 2022-04-12 08:56:07Z antanas 
;
_cod_database_code 2022880
_cod_database_fobs_code 2022880
_shelx_shelxl_version_number 2017/1
_chemical_oxdiff_formula CsI4
_shelx_space_group_comment
;
The symmetry employed for this shelxl refinement is uniquely defined
by the following loop, which should always be used as a source of
symmetry information in preference to the above space-group names.
They are only intended as comments.
;
_reflns_odcompleteness_completeness 21.54
_reflns_odcompleteness_iscentric 1
_reflns_odcompleteness_theta 21.34
_olex2_refinement_description
;
;
_olex2_submission_special_instructions 'No special instructions were received'
_oxdiff_exptl_absorpt_empirical_details
;
Empirical correction (ABSPACK) includes:
- Absorption correction using spherical harmonics
- Frame scaling
- Detector area scaling
;
_oxdiff_exptl_absorpt_empirical_full_max 1.117
_oxdiff_exptl_absorpt_empirical_full_min 0.884

loop_
_space_group_symop_operation_xyz
'x, y, z'
'-x, y+1/2, -z+1/2'
'-x, -y, -z'
'x, -y-1/2, z-1/2'

loop_
_atom_site_label
_atom_site_type_symbol
_atom_site_fract_x
_atom_site_fract_y
_atom_site_fract_z
_atom_site_U_iso_or_equiv
_atom_site_adp_type
_atom_site_occupancy
_atom_site_site_symmetry_order
_atom_site_calc_flag
_atom_site_refinement_flags_posn
_atom_site_refinement_flags_adp
_atom_site_refinement_flags_occupancy
_atom_site_disorder_assembly
_atom_site_disorder_group
I2 I 0.38622(9) 0.71360(3) 0.39521(3) 0.0295(3) Uani 1 1 d . . . . .
Cs1 Cs 0.77864(9) 0.87866(4) 0.69178(3) 0.0332(3) Uani 1 1 d . . . . .
I1 I 0.56313(10) 0.90966(4) 0.31141(3) 0.0331(4) Uani 1 1 d . . . . .
I3 I 0.17400(9) 0.50392(4) 0.45229(4) 0.0324(3) Uani 1 1 d . . . . .
I4 I 1.05177(9) 0.64776(4) 0.99818(3) 0.0320(4) Uani 1 1 d . . . . .

loop_
_atom_site_aniso_label
_atom_site_aniso_U_11
_atom_site_aniso_U_22
_atom_site_aniso_U_33
_atom_site_aniso_U_23
_atom_site_aniso_U_13
_atom_site_aniso_U_12
I2 0.0325(10) 0.02798(17) 0.02840(15) -0.00168(8) 0.0137(3) 0.00235(17)
Cs1 0.0358(10) 0.03355(18) 0.02884(15) 0.00235(8) 0.0126(3) 0.00332(18)
I1 0.0322(11) 0.0374(2) 0.03105(17) 0.00226(10) 0.0150(3) -0.0019(2)
I3 0.0331(10) 0.02709(18) 0.03836(18) 0.00292(9) 0.0168(3) -0.0007(2)
I4 0.0303(11) 0.02941(19) 0.03465(17) 0.00232(9) 0.0125(3) 0.00532(18)

loop_
_atom_type_symbol
_atom_type_description
_atom_type_scat_dispersion_real
_atom_type_scat_dispersion_imag
_atom_type_scat_source
Cs Cs -1.8030 0.7961 'International Tables Vol C Tables 4.2.6.8 and 6.1.1.4'
I I -2.2298 0.6770 'International Tables Vol C Tables 4.2.6.8 and 6.1.1.4'

loop_
_geom_angle_atom_site_label_1
_geom_angle_atom_site_label_2
_geom_angle_atom_site_label_3
_geom_angle
_geom_angle_site_symmetry_1
_geom_angle_site_symmetry_3
_geom_angle_publ_flag
Cs1 I2 Cs1 90.987(16) 3_676 . ?
I1 I2 Cs1 61.911(18) . . ?
I1 I2 Cs1 67.53(2) . 3_676 ?
I1 I2 I3 173.92(2) . . ?
I3 I2 Cs1 110.73(3) . 3_676 ?
I3 I2 Cs1 124.167(13) . . ?
I2 Cs1 I2 89.013(16) 3_676 . ?
I2 Cs1 Cs1 43.140(12) . 3_676 ?
I2 Cs1 Cs1 45.872(11) 3_676 3_676 ?
I2 Cs1 I4 103.376(14) 3_676 4_575 ?
I2 Cs1 I4 63.196(15) 3_676 2_756 ?
I1 Cs1 I2 42.854(15) . . ?
I1 Cs1 I2 71.727(11) . 3_676 ?
I1 Cs1 I2 43.547(13) 3_676 3_676 ?
I1 Cs1 I2 68.381(19) 3_676 . ?
I1 Cs1 I2 63.494(15) 4_576 . ?
I1 Cs1 I2 116.82(2) 4_576 3_676 ?
I1 Cs1 Cs1 42.208(15) . 3_676 ?
I1 Cs1 Cs1 89.32(2) 4_576 3_676 ?
I1 Cs1 Cs1 40.519(12) 3_676 3_676 ?
I1 Cs1 I1 106.23(2) . 4_576 ?
I1 Cs1 I1 82.727(18) . 3_676 ?
I1 Cs1 I1 73.271(15) 3_676 4_576 ?
I1 Cs1 I3 74.308(11) . 3_666 ?
I1 Cs1 I3 147.93(2) . 2_656 ?
I1 Cs1 I3 134.55(2) . 4_676 ?
I1 Cs1 I4 147.543(15) . . ?
I1 Cs1 I4 135.678(13) 4_576 4_575 ?
I1 Cs1 I4 142.984(12) 3_676 4_575 ?
I1 Cs1 I4 63.513(15) . 2_756 ?
I1 Cs1 I4 68.294(19) . 4_575 ?
I1 Cs1 I4 105.912(14) 3_676 2_756 ?
I1 Cs1 I4 169.574(15) 4_576 2_756 ?
I3 Cs1 I2 123.39(3) 2_656 . ?
I3 Cs1 I2 145.964(12) 3_666 3_676 ?
I3 Cs1 I2 80.297(12) 2_656 3_676 ?
I3 Cs1 I2 67.067(16) 3_666 . ?
I3 Cs1 I2 172.342(19) 4_676 . ?
I3 Cs1 I2 96.643(16) 4_676 3_676 ?
I3 Cs1 Cs1 106.25(2) 2_656 3_676 ?
I3 Cs1 Cs1 142.242(13) 4_676 3_676 ?
I3 Cs1 Cs1 106.678(17) 3_666 3_676 ?
I3 Cs1 I1 133.26(3) 3_666 3_676 ?
I3 Cs1 I1 74.950(14) 3_666 4_576 ?
I3 Cs1 I1 72.577(13) 2_656 4_576 ?
I3 Cs1 I1 117.770(14) 4_676 4_576 ?
I3 Cs1 I1 66.024(18) 2_656 3_676 ?
I3 Cs1 I1 119.267(15) 4_676 3_676 ?
I3 Cs1 I3 62.95(2) 2_656 4_676 ?
I3 Cs1 I3 132.782(11) 2_656 3_666 ?
I3 Cs1 I3 105.608(19) 3_666 4_676 ?
I3 Cs1 I4 71.968(18) 4_676 2_756 ?
I3 Cs1 I4 116.928(15) 2_656 2_756 ?
I3 Cs1 I4 63.437(13) 2_656 . ?
I3 Cs1 I4 72.440(19) 4_676 4_575 ?
I3 Cs1 I4 135.33(3) 2_656 4_575 ?
I3 Cs1 I4 61.062(14) 3_666 4_575 ?
I3 Cs1 I4 99.402(17) 3_666 2_756 ?
I4 Cs1 I2 106.339(13) 2_756 . ?
I4 Cs1 I2 139.952(11) . 3_676 ?
I4 Cs1 I2 124.316(15) . . ?
I4 Cs1 I2 101.273(15) 4_575 . ?
I4 Cs1 Cs1 158.16(3) . 3_676 ?
I4 Cs1 Cs1 107.370(14) 4_575 3_676 ?
I4 Cs1 Cs1 83.890(14) 2_756 3_676 ?
I4 Cs1 I1 69.452(18) . 4_576 ?
I4 Cs1 I1 123.680(16) . 3_676 ?
I4 Cs1 I3 52.883(15) . 4_676 ?
I4 Cs1 I3 73.563(12) . 3_666 ?
I4 Cs1 I4 92.00(2) . 4_575 ?
I4 Cs1 I4 117.84(2) . 2_756 ?
I4 Cs1 I4 40.844(14) 2_756 4_575 ?
I2 I1 Cs1 75.235(16) . . ?
I2 I1 Cs1 102.092(17) . 4_575 ?
I2 I1 Cs1 68.92(2) . 3_676 ?
Cs1 I1 Cs1 100.57(2) . 4_575 ?
Cs1 I1 Cs1 97.273(18) . 3_676 ?
Cs1 I1 Cs1 157.197(19) 3_676 4_575 ?
I2 I3 Cs1 103.58(2) . 3_666 ?
I2 I3 Cs1 105.161(17) . 4_475 ?
I2 I3 Cs1 125.57(2) . 2_646 ?
Cs1 I3 Cs1 117.05(2) 2_646 4_475 ?
Cs1 I3 Cs1 101.873(17) 3_666 4_475 ?
Cs1 I3 Cs1 99.815(9) 2_646 3_666 ?
Cs1 I4 Cs1 95.49(2) . 4_576 ?
Cs1 I4 Cs1 139.156(14) 2_746 4_576 ?
Cs1 I4 Cs1 99.852(13) . 2_746 ?
I4 I4 Cs1 67.18(3) 3_767 4_576 ?
I4 I4 Cs1 112.35(3) 3_767 . ?
I4 I4 Cs1 71.97(2) 3_767 2_746 ?

loop_
_geom_bond_atom_site_label_1
_geom_bond_atom_site_label_2
_geom_bond_distance
_geom_bond_site_symmetry_2
_geom_bond_publ_flag
I2 Cs1 3.8172(6) 3_676 ?
I2 Cs1 4.0071(10) . ?
I2 I1 2.8184(9) . ?
I2 I3 2.9984(8) . ?
Cs1 Cs1 5.5816(14) 3_676 ?
Cs1 I1 3.7803(12) 3_676 ?
Cs1 I1 3.6558(6) . ?
Cs1 I1 3.8095(8) 4_576 ?
Cs1 I3 3.7697(11) 4_676 ?
Cs1 I3 3.7533(4) 2_656 ?
Cs1 I3 3.7547(5) 3_666 ?
Cs1 I4 4.0032(10) 4_575 ?
Cs1 I4 3.7537(7) . ?
Cs1 I4 3.8803(7) 2_756 ?
I4 I4 2.7532(9) 3_767 ?
